data_4307025
loop_
_publ_author_name
'Bhavesh A. Gandhi'
'Omar Green'
'Judith N. Burstyn'

_publ_contact_author_address
;University of Wisconsin-Madison
Department of Chemistry
1101 University Ave
Madison, WI 53706
;
_publ_contact_author_email burstyn@chem.wisc.edu
_publ_contact_author_fax 608-262-6143
_publ_contact_author_name 'Judith N. Burstyn'
_publ_contact_author_phone 608-262-0328
_publ_section_title
;
Facile Oxidation-Based Synthesis of Sterically Encumbered Four-Coordinate
Bis(2,9-di-tert-butyl-1,10-phenanthroline)copper(I) and Related
Three-Coordinate Copper(I) Complexes
;
_journal_name_full 'Inorganic Chemistry'
_journal_page_first 3816
_journal_page_last 3825
_journal_paper_doi 10.1021/ic0615224
_journal_volume 46
_journal_year 2007
_chemical_formula_sum 'C20 H24 B Cu F4 N2'
_chemical_formula_weight 442.76
_chemical_name_systematic
; 
 2,9-di-tert-butyl-1,10-phenanthroline copper(I) tetrafluoroborate
;
_space_group_IT_number 14
_symmetry_cell_setting monoclinic
_symmetry_space_group_name_Hall '-P 2ybc'
_symmetry_space_group_name_H-M 'P 1 21/c 1'
_atom_sites_solution_hydrogens geom
_atom_sites_solution_primary direct
_atom_sites_solution_secondary difmap
_audit_creation_method SHELXL-97
_cell_angle_alpha 90.00
_cell_angle_beta 92.709(2)
_cell_angle_gamma 90.00
_cell_formula_units_Z 4
_cell_length_a 6.7997(9)
_cell_length_b 19.943(3)
_cell_length_c 14.0353(18)
_cell_measurement_temperature 100(2)
_cell_volume 1901.1(5)
_computing_cell_refinement 'Bruker SMART'
_computing_data_collection 'Bruker SMART'
_computing_data_reduction 'Bruker SAINT'
_computing_molecular_graphics 'Bruker SHELXTL'
_computing_publication_material 'Bruker SHELXTL'
_computing_structure_refinement 'SHELXL-97 (Sheldrick, 1997)'
_computing_structure_solution 'SHELXS-97 (Sheldrick, 1990)'
_diffrn_ambient_temperature 100(2)
_diffrn_measured_fraction_theta_full 0.993
_diffrn_measured_fraction_theta_max 0.993
_diffrn_measurement_device_type 'CCD area detector'
_diffrn_measurement_method 'phi and omega scans'
_diffrn_radiation_monochromator graphite
_diffrn_radiation_source 'fine-focus sealed tube'
_diffrn_radiation_type MoK\a
_diffrn_radiation_wavelength 0.71073
_diffrn_reflns_av_R_equivalents 0.0600
_diffrn_reflns_av_sigmaI/netI 0.0539
_diffrn_reflns_limit_h_max 8
_diffrn_reflns_limit_h_min -8
_diffrn_reflns_limit_k_max 24
_diffrn_reflns_limit_k_min -24
_diffrn_reflns_limit_l_max 17
_diffrn_reflns_limit_l_min -17
_diffrn_reflns_number 15612
_diffrn_reflns_theta_full 26.40
_diffrn_reflns_theta_max 26.40
_diffrn_reflns_theta_min 2.04
_exptl_absorpt_coefficient_mu 1.194
_exptl_absorpt_correction_T_max 0.8798
_exptl_absorpt_correction_T_min 0.7011
_exptl_absorpt_correction_type multi-scan
_exptl_absorpt_process_details '(SADABS V.2.05, Bruker AXS(2000-2003))'
_exptl_crystal_colour Yellow
_exptl_crystal_density_diffrn 1.547
_exptl_crystal_density_method 'not measured'
_exptl_crystal_description Needle
_exptl_crystal_F_000 912
_exptl_crystal_size_max 0.32
_exptl_crystal_size_mid 0.12
_exptl_crystal_size_min 0.11
_refine_diff_density_max 0.928
_refine_diff_density_min -0.571
_refine_diff_density_rms 0.116
_refine_ls_extinction_method none
_refine_ls_goodness_of_fit_ref 1.035
_refine_ls_hydrogen_treatment constr
_refine_ls_matrix_type full
_refine_ls_number_parameters 259
_refine_ls_number_reflns 3887
_refine_ls_number_restraints 0
_refine_ls_restrained_S_all 1.035
_refine_ls_R_factor_all 0.0683
_refine_ls_R_factor_gt 0.0489
_refine_ls_shift/su_max 0.000
_refine_ls_shift/su_mean 0.000
_refine_ls_structure_factor_coef Fsqd
_refine_ls_weighting_details 'calc w=1/[\s^2^(Fo^2^)+(0.0631P)^2^+2.3899P] where P=(Fo^2^+2Fc^2^)/3'
_refine_ls_weighting_scheme calc
_refine_ls_wR_factor_gt 0.1170
_refine_ls_wR_factor_ref 0.1278
_reflns_number_gt 3009
_reflns_number_total 3887
_reflns_threshold_expression >2sigma(I)
_cod_data_source_file ic0615224si20060811_014032.cif
_cod_data_source_block dtp2CuBC24F20
_cod_depositor_comments
;
The following automatic conversions were performed:
'_symmetry_cell_setting' value 'Monoclinic' changed to 'monoclinic'
according to '/home/saulius/struct/CIF-dictionaries/cif_core.dic'
dictionary named 'cif_core.dic' version 2.4.1 from 2010-06-29.

Automatic conversion script
Id: cif_fix_enum 1527 2010-12-29 10:47:43Z saulius 
;
_cod_original_cell_volume 1901.1(4)
_cod_database_code 4307025

loop_
_symmetry_equiv_pos_as_xyz
'x, y, z'
'-x, y+1/2, -z+1/2'
'-x, -y, -z'
'x, -y-1/2, z-1/2'

loop_
_atom_site_label
_atom_site_type_symbol
_atom_site_fract_x
_atom_site_fract_y
_atom_site_fract_z
_atom_site_U_iso_or_equiv
_atom_site_adp_type
_atom_site_occupancy
_atom_site_symmetry_multiplicity
_atom_site_calc_flag
_atom_site_refinement_flags
_atom_site_disorder_assembly
_atom_site_disorder_group
Cu Cu 0.34759(6) 0.39627(2) 0.69415(3) 0.02008(15) Uani 1 1 d . . .
F1 F 0.4966(3) 0.33689(11) 0.78827(15) 0.0321(5) Uani 1 1 d . . .
F2 F 0.8235(4) 0.3469(2) 0.76215(18) 0.0720(10) Uani 1 1 d . . .
F3 F 0.7225(4) 0.27865(16) 0.8747(3) 0.0878(13) Uani 1 1 d . . .
F4 F 0.7070(5) 0.3874(2) 0.8936(3) 0.1066(16) Uani 1 1 d . . .
N1 N 0.2765(4) 0.38102(13) 0.55298(19) 0.0164(6) Uani 1 1 d . . .
N2 N 0.2728(4) 0.49259(13) 0.66692(19) 0.0161(6) Uani 1 1 d . . .
B B 0.6950(6) 0.3368(2) 0.8306(3) 0.0229(8) Uani 1 1 d . . .
C1 C 0.2668(5) 0.32530(16) 0.5001(2) 0.0184(7) Uani 1 1 d . . .
C2 C 0.2543(5) 0.32941(18) 0.3997(2) 0.0232(7) Uani 1 1 d . . .
H2 H 0.2519 0.2896 0.3626 0.028 Uiso 1 1 calc R . .
C3 C 0.2455(5) 0.39033(18) 0.3559(2) 0.0229(7) Uani 1 1 d . . .
H3 H 0.2385 0.3929 0.2882 0.027 Uiso 1 1 calc R . .
C4 C 0.2469(4) 0.44984(17) 0.4108(2) 0.0196(7) Uani 1 1 d . . .
C5 C 0.2307(5) 0.51560(18) 0.3696(2) 0.0213(7) Uani 1 1 d . . .
H5 H 0.2212 0.5204 0.3022 0.026 Uiso 1 1 calc R . .
C6 C 0.2289(4) 0.57067(17) 0.4256(2) 0.0200(7) Uani 1 1 d . . .
H6 H 0.2170 0.6138 0.3971 0.024 Uiso 1 1 calc R . .
C7 C 0.2446(4) 0.56482(16) 0.5275(2) 0.0177(7) Uani 1 1 d . . .
C8 C 0.2438(5) 0.62055(17) 0.5886(3) 0.0220(7) Uani 1 1 d . . .
H8 H 0.2384 0.6646 0.5629 0.026 Uiso 1 1 calc R . .
C9 C 0.2507(5) 0.61108(17) 0.6856(3) 0.0222(7) Uani 1 1 d . . .
H9 H 0.2479 0.6487 0.7270 0.027 Uiso 1 1 calc R . .
C10 C 0.2619(4) 0.54591(16) 0.7243(2) 0.0174(7) Uani 1 1 d . . .
C11 C 0.2617(4) 0.50141(15) 0.5705(2) 0.0165(7) Uani 1 1 d . . .
C12 C 0.2632(4) 0.44214(16) 0.5099(2) 0.0165(6) Uani 1 1 d . . .
C13 C 0.2767(5) 0.25806(17) 0.5530(2) 0.0215(7) Uani 1 1 d . . .
C14 C 0.1337(6) 0.25904(17) 0.6347(3) 0.0286(8) Uani 1 1 d . . .
H14A H 0.1707 0.2952 0.6793 0.043 Uiso 1 1 calc R . .
H14B H 0.1402 0.2160 0.6684 0.043 Uiso 1 1 calc R . .
H14C H -0.0007 0.2665 0.6086 0.043 Uiso 1 1 calc R . .
C15 C 0.4889(5) 0.24754(17) 0.5916(3) 0.0279(8) Uani 1 1 d . . .
H15A H 0.5750 0.2415 0.5383 0.042 Uiso 1 1 calc R . .
H15B H 0.4954 0.2076 0.6323 0.042 Uiso 1 1 calc R . .
H15C H 0.5320 0.2868 0.6291 0.042 Uiso 1 1 calc R . .
C16 C 0.2166(6) 0.19933(18) 0.4869(3) 0.0292(8) Uani 1 1 d . . .
H16A H 0.0844 0.2074 0.4584 0.044 Uiso 1 1 calc R . .
H16B H 0.2168 0.1576 0.5238 0.044 Uiso 1 1 calc R . .
H16C H 0.3104 0.1955 0.4362 0.044 Uiso 1 1 calc R . .
C17 C 0.2649(5) 0.53574(16) 0.8326(2) 0.0194(7) Uani 1 1 d . . .
C18 C 0.1286(6) 0.5869(2) 0.8783(3) 0.0341(9) Uani 1 1 d . . .
H18A H -0.0056 0.5818 0.8507 0.051 Uiso 1 1 calc R . .
H18B H 0.1757 0.6324 0.8661 0.051 Uiso 1 1 calc R . .
H18C H 0.1290 0.5792 0.9473 0.051 Uiso 1 1 calc R . .
C19 C 0.4765(5) 0.5471(2) 0.8718(3) 0.0296(8) Uani 1 1 d . . .
H19A H 0.4790 0.5479 0.9416 0.044 Uiso 1 1 calc R . .
H19B H 0.5250 0.5900 0.8481 0.044 Uiso 1 1 calc R . .
H19C H 0.5606 0.5107 0.8506 0.044 Uiso 1 1 calc R . .
C20 C 0.1975(6) 0.46583(19) 0.8621(3) 0.0324(9) Uani 1 1 d . . .
H20A H 0.2901 0.4322 0.8401 0.049 Uiso 1 1 calc R . .
H20B H 0.0659 0.4569 0.8334 0.049 Uiso 1 1 calc R . .
H20C H 0.1933 0.4637 0.9317 0.049 Uiso 1 1 calc R . .

loop_
_atom_site_aniso_label
_atom_site_aniso_U_11
_atom_site_aniso_U_22
_atom_site_aniso_U_33
_atom_site_aniso_U_23
_atom_site_aniso_U_13
_atom_site_aniso_U_12
Cu 0.0228(2) 0.0179(2) 0.0190(2) 0.00077(16) -0.00398(16) 0.00278(17)
F1 0.0306(12) 0.0337(12) 0.0310(11) 0.0072(9) -0.0081(9) 0.0027(9)
F2 0.0434(17) 0.138(3) 0.0350(14) 0.0274(17) 0.0049(12) 0.0011(18)
F3 0.0419(17) 0.070(2) 0.149(3) 0.081(2) -0.0217(19) -0.0077(15)
F4 0.058(2) 0.124(3) 0.133(3) -0.101(3) -0.039(2) 0.025(2)
N1 0.0114(13) 0.0187(14) 0.0189(13) -0.0015(11) -0.0007(10) -0.0005(10)
N2 0.0105(13) 0.0178(14) 0.0197(13) 0.0004(11) -0.0027(10) -0.0017(10)
B 0.029(2) 0.0218(19) 0.0176(18) 0.0040(15) -0.0043(15) 0.0027(16)
C1 0.0104(15) 0.0205(17) 0.0242(16) -0.0013(14) -0.0013(12) 0.0006(12)
C2 0.0196(17) 0.0273(19) 0.0226(17) -0.0072(14) -0.0011(13) -0.0002(14)
C3 0.0142(16) 0.037(2) 0.0174(16) -0.0014(14) -0.0006(12) 0.0025(14)
C4 0.0067(15) 0.0296(18) 0.0224(16) 0.0019(14) -0.0001(12) 0.0001(13)
C5 0.0111(16) 0.0331(19) 0.0197(16) 0.0058(14) 0.0004(13) 0.0016(14)
C6 0.0086(16) 0.0269(18) 0.0244(17) 0.0079(14) -0.0007(13) 0.0005(13)
C7 0.0074(15) 0.0216(17) 0.0239(17) 0.0043(13) -0.0012(12) -0.0002(12)
C8 0.0157(17) 0.0176(17) 0.0328(19) 0.0062(14) -0.0001(14) -0.0004(13)
C9 0.0175(17) 0.0196(17) 0.0292(18) -0.0027(14) -0.0008(14) -0.0005(13)
C10 0.0098(15) 0.0196(16) 0.0222(16) -0.0014(13) -0.0039(12) 0.0003(12)
C11 0.0089(15) 0.0172(16) 0.0233(16) -0.0001(13) -0.0012(12) -0.0008(12)
C12 0.0074(15) 0.0218(17) 0.0200(16) 0.0006(13) -0.0005(12) 0.0002(12)
C13 0.0201(18) 0.0191(17) 0.0252(17) -0.0044(14) -0.0002(14) 0.0015(14)
C14 0.036(2) 0.0180(17) 0.032(2) 0.0012(15) 0.0039(16) -0.0049(15)
C15 0.029(2) 0.0194(17) 0.034(2) -0.0020(15) -0.0088(16) 0.0036(15)
C16 0.033(2) 0.0232(19) 0.0315(19) -0.0078(16) -0.0026(16) -0.0024(15)
C17 0.0176(17) 0.0180(16) 0.0223(16) -0.0042(13) -0.0013(13) 0.0007(13)
C18 0.040(2) 0.039(2) 0.0239(18) -0.0014(16) 0.0021(16) 0.0183(18)
C19 0.026(2) 0.036(2) 0.0260(19) 0.0052(16) -0.0053(15) -0.0023(16)
C20 0.047(2) 0.0266(19) 0.0236(18) -0.0034(15) 0.0046(17) -0.0113(17)

loop_
_atom_type_symbol
_atom_type_description
_atom_type_scat_dispersion_real
_atom_type_scat_dispersion_imag
_atom_type_scat_source
C C 0.0033 0.0016 'International Tables Vol C Tables 4.2.6.8 and 6.1.1.4'
H H 0.0000 0.0000 'International Tables Vol C Tables 4.2.6.8 and 6.1.1.4'
B B 0.0013 0.0007 'International Tables Vol C Tables 4.2.6.8 and 6.1.1.4'
N N 0.0061 0.0033 'International Tables Vol C Tables 4.2.6.8 and 6.1.1.4'
F F 0.0171 0.0103 'International Tables Vol C Tables 4.2.6.8 and 6.1.1.4'
Cu Cu 0.3201 1.2651 'International Tables Vol C Tabes 4.2.6.8 and 6.1.1.4'

loop_
_geom_angle_atom_site_label_1
_geom_angle_atom_site_label_2
_geom_angle_atom_site_label_3
_geom_angle
_geom_angle_site_symmetry_1
_geom_angle_site_symmetry_3
_geom_angle_publ_flag
F1 Cu N2 143.02(10) . . ?
F1 Cu N1 129.71(10) . . ?
N2 Cu N1 84.95(10) . . ?
B F1 Cu 134.5(2) . . ?
C1 N1 C12 119.9(3) . . ?
C1 N1 Cu 131.8(2) . . ?
C12 N1 Cu 107.8(2) . . ?
C10 N2 C11 119.5(3) . . ?
C10 N2 Cu 131.5(2) . . ?
C11 N2 Cu 108.2(2) . . ?
F3 B F4 110.3(4) . . ?
F3 B F2 112.5(4) . . ?
F4 B F2 109.7(4) . . ?
F3 B F1 107.5(3) . . ?
F4 B F1 107.2(3) . . ?
F2 B F1 109.4(3) . . ?
N1 C1 C2 120.4(3) . . ?
N1 C1 C13 117.3(3) . . ?
C2 C1 C13 122.3(3) . . ?
C3 C2 C1 120.2(3) . . ?
C2 C3 C4 120.2(3) . . ?
C12 C4 C3 116.6(3) . . ?
C12 C4 C5 120.1(3) . . ?
C3 C4 C5 123.3(3) . . ?
C6 C5 C4 120.7(3) . . ?
C5 C6 C7 120.8(3) . . ?
C8 C7 C11 116.9(3) . . ?
C8 C7 C6 122.9(3) . . ?
C11 C7 C6 120.2(3) . . ?
C9 C8 C7 119.7(3) . . ?
C8 C9 C10 120.5(3) . . ?
N2 C10 C9 120.3(3) . . ?
N2 C10 C17 119.5(3) . . ?
C9 C10 C17 120.1(3) . . ?
N2 C11 C7 122.9(3) . . ?
N2 C11 C12 118.3(3) . . ?
C7 C11 C12 118.8(3) . . ?
N1 C12 C4 122.7(3) . . ?
N1 C12 C11 118.0(3) . . ?
C4 C12 C11 119.3(3) . . ?
C15 C13 C1 108.1(3) . . ?
C15 C13 C16 109.2(3) . . ?
C1 C13 C16 111.7(3) . . ?
C15 C13 C14 110.8(3) . . ?
C1 C13 C14 109.6(3) . . ?
C16 C13 C14 107.5(3) . . ?
C20 C17 C19 109.0(3) . . ?
C20 C17 C10 113.5(3) . . ?
C19 C17 C10 107.7(3) . . ?
C20 C17 C18 107.3(3) . . ?
C19 C17 C18 109.0(3) . . ?
C10 C17 C18 110.2(3) . . ?

loop_
_geom_bond_atom_site_label_1
_geom_bond_atom_site_label_2
_geom_bond_distance
_geom_bond_site_symmetry_2
_geom_bond_publ_flag
Cu F1 2.012(2) . ?
Cu N2 2.019(3) . ?
Cu N1 2.040(3) . ?
F1 B 1.448(4) . ?
F2 B 1.343(5) . ?
F3 B 1.324(5) . ?
F4 B 1.342(5) . ?
N1 C1 1.336(4) . ?
N1 C12 1.362(4) . ?
N2 C10 1.338(4) . ?
N2 C11 1.363(4) . ?
C1 C2 1.410(5) . ?
C1 C13 1.532(5) . ?
C2 C3 1.362(5) . ?
C3 C4 1.414(5) . ?
C4 C12 1.399(4) . ?
C4 C5 1.435(5) . ?
C5 C6 1.351(5) . ?
C6 C7 1.434(5) . ?
C7 C8 1.404(5) . ?
C7 C11 1.404(4) . ?
C8 C9 1.374(5) . ?
C9 C10 1.409(4) . ?
C10 C17 1.533(4) . ?
C11 C12 1.457(4) . ?
C13 C15 1.532(5) . ?
C13 C16 1.538(5) . ?
C13 C14 1.538(5) . ?
C17 C20 1.531(5) . ?
C17 C19 1.532(5) . ?
C17 C18 1.539(5) . ?

loop_
_geom_torsion_atom_site_label_1
_geom_torsion_atom_site_label_2
_geom_torsion_atom_site_label_3
_geom_torsion_atom_site_label_4
_geom_torsion
_geom_torsion_site_symmetry_1
_geom_torsion_site_symmetry_2
_geom_torsion_site_symmetry_3
_geom_torsion_site_symmetry_4
_geom_torsion_publ_flag
N2 Cu F1 B -52.8(4) . . . . ?
N1 Cu F1 B 103.0(3) . . . . ?
F1 Cu N1 C1 19.4(3) . . . . ?
N2 Cu N1 C1 -174.8(3) . . . . ?
F1 Cu N1 C12 -151.53(18) . . . . ?
N2 Cu N1 C12 14.2(2) . . . . ?
F1 Cu N2 C10 -22.4(4) . . . . ?
N1 Cu N2 C10 176.0(3) . . . . ?
F1 Cu N2 C11 147.27(19) . . . . ?
N1 Cu N2 C11 -14.3(2) . . . . ?
Cu F1 B F3 -168.8(3) . . . . ?
Cu F1 B F4 72.6(4) . . . . ?
Cu F1 B F2 -46.3(5) . . . . ?
C12 N1 C1 C2 3.6(5) . . . . ?
Cu N1 C1 C2 -166.5(2) . . . . ?
C12 N1 C1 C13 -178.3(3) . . . . ?
Cu N1 C1 C13 11.6(4) . . . . ?
N1 C1 C2 C3 -2.1(5) . . . . ?
C13 C1 C2 C3 179.9(3) . . . . ?
C1 C2 C3 C4 -0.7(5) . . . . ?
C2 C3 C4 C12 1.8(5) . . . . ?
C2 C3 C4 C5 -177.6(3) . . . . ?
C12 C4 C5 C6 -0.7(5) . . . . ?
C3 C4 C5 C6 178.6(3) . . . . ?
C4 C5 C6 C7 0.5(5) . . . . ?
C5 C6 C7 C8 179.9(3) . . . . ?
C5 C6 C7 C11 -0.2(5) . . . . ?
C11 C7 C8 C9 -2.8(5) . . . . ?
C6 C7 C8 C9 177.1(3) . . . . ?
C7 C8 C9 C10 1.0(5) . . . . ?
C11 N2 C10 C9 -3.7(4) . . . . ?
Cu N2 C10 C9 165.0(2) . . . . ?
C11 N2 C10 C17 177.2(3) . . . . ?
Cu N2 C10 C17 -14.1(4) . . . . ?
C8 C9 C10 N2 2.3(5) . . . . ?
C8 C9 C10 C17 -178.6(3) . . . . ?
C10 N2 C11 C7 1.8(5) . . . . ?
Cu N2 C11 C7 -169.3(2) . . . . ?
C10 N2 C11 C12 -176.7(3) . . . . ?
Cu N2 C11 C12 12.2(3) . . . . ?
C8 C7 C11 N2 1.4(5) . . . . ?
C6 C7 C11 N2 -178.5(3) . . . . ?
C8 C7 C11 C12 180.0(3) . . . . ?
C6 C7 C11 C12 0.0(4) . . . . ?
C1 N1 C12 C4 -2.5(5) . . . . ?
Cu N1 C12 C4 169.8(2) . . . . ?
C1 N1 C12 C11 176.1(3) . . . . ?
Cu N1 C12 C11 -11.6(3) . . . . ?
C3 C4 C12 N1 -0.2(5) . . . . ?
C5 C4 C12 N1 179.2(3) . . . . ?
C3 C4 C12 C11 -178.8(3) . . . . ?
C5 C4 C12 C11 0.6(5) . . . . ?
N2 C11 C12 N1 -0.3(4) . . . . ?
C7 C11 C12 N1 -178.9(3) . . . . ?
N2 C11 C12 C4 178.4(3) . . . . ?
C7 C11 C12 C4 -0.2(4) . . . . ?
N1 C1 C13 C15 -73.1(4) . . . . ?
C2 C1 C13 C15 105.0(3) . . . . ?
N1 C1 C13 C16 166.8(3) . . . . ?
C2 C1 C13 C16 -15.1(4) . . . . ?
N1 C1 C13 C14 47.8(4) . . . . ?
C2 C1 C13 C14 -134.2(3) . . . . ?
N2 C10 C17 C20 -23.4(4) . . . . ?
C9 C10 C17 C20 157.5(3) . . . . ?
N2 C10 C17 C19 97.3(3) . . . . ?
C9 C10 C17 C19 -81.7(4) . . . . ?
N2 C10 C17 C18 -143.8(3) . . . . ?
C9 C10 C17 C18 37.1(4) . . . . ?
